data_1520313
loop_
_publ_author_name
'Ro\&sbach, Jan'
'Harms, Klaus'
'Koert, Ulrich'

_publ_section_title
;
 \a-Crotyl-\a-difluoroboranyloxy-amides: Structure and Reactivity of
 Isolable Intermediates in Stereospecific \a-Ketol Rearrangements.
;
_journal_issue 12
_journal_name_full 'Organic letters'
_journal_page_first 3122
_journal_page_last 3125
_journal_paper_doi 10.1021/acs.orglett.5b01427
_journal_volume 17
_journal_year 2015
_chemical_formula_moiety 'C10 H16 B F2 N O4'
_chemical_formula_sum 'C10 H16 B F2 N O4'
_chemical_formula_weight 263.05
_space_group_crystal_system triclinic
_space_group_IT_number 2
_space_group_name_Hall '-P 1'
_space_group_name_H-M_alt 'P -1'
_symmetry_space_group_name_Hall '-P 1'
_symmetry_space_group_name_H-M 'P -1'
_atom_sites_solution_hydrogens geom
_atom_sites_solution_primary direct
_atom_sites_solution_secondary difmap
_audit_creation_method SHELXL-2014/7
_cell_angle_alpha 83.232(2)
_cell_angle_beta 83.476(2)
_cell_angle_gamma 76.265(2)
_cell_formula_units_Z 2
_cell_length_a 7.0022(3)
_cell_length_b 7.7079(4)
_cell_length_c 12.3657(6)
_cell_measurement_reflns_used 6410
_cell_measurement_temperature 100(2)
_cell_measurement_theta_max 25.2551
_cell_measurement_theta_min 2.7325
_cell_volume 641.26(5)
_computing_cell_refinement 'BRUKER SAINT'
_computing_data_collection 'BRUKER APEX2 2014.9-0'
_computing_data_reduction 'SAINT V8.34A (Bruker AXS Inc., 2013)'
_computing_molecular_graphics 'DIAMOND (Crystal Impact)'
_computing_structure_refinement 'SHELXL-2014/7 (Sheldrick, 2014)'
_computing_structure_solution 'SHELXT V2014/1 (Bruker AXS Inc., 2014)'
_diffrn_ambient_temperature 100(2)
_diffrn_detector_area_resol_mean 7.9
_diffrn_measured_fraction_theta_full 0.999
_diffrn_measured_fraction_theta_max 0.998
_diffrn_measurement_device_type 'Bruker D8 QUEST area detector'
_diffrn_measurement_method '\w and \f scans'
_diffrn_radiation_type MoK\a
_diffrn_radiation_wavelength 0.71073
_diffrn_reflns_av_R_equivalents 0.0224
_diffrn_reflns_av_unetI/netI 0.0170
_diffrn_reflns_laue_measured_fraction_full 0.999
_diffrn_reflns_laue_measured_fraction_max 0.998
_diffrn_reflns_limit_h_max 8
_diffrn_reflns_limit_h_min -8
_diffrn_reflns_limit_k_max 9
_diffrn_reflns_limit_k_min -9
_diffrn_reflns_limit_l_max 14
_diffrn_reflns_limit_l_min -14
_diffrn_reflns_number 10712
_diffrn_reflns_point_group_measured_fraction_full 0.999
_diffrn_reflns_point_group_measured_fraction_max 0.998
_diffrn_reflns_theta_full 25.242
_diffrn_reflns_theta_max 25.296
_diffrn_reflns_theta_min 2.732
_diffrn_source 'microfocus sealed X-ray tube'
_exptl_absorpt_coefficient_mu 0.120
_exptl_absorpt_correction_T_max 0.99
_exptl_absorpt_correction_T_min 0.96
_exptl_absorpt_correction_type numerical
_exptl_absorpt_process_details 'SADABS V2014/4 (Bruker AXS Inc.)'
_exptl_crystal_colour colourless
_exptl_crystal_density_diffrn 1.362
_exptl_crystal_density_method 'not measured'
_exptl_crystal_description block
_exptl_crystal_F_000 276
_exptl_crystal_size_max 0.25
_exptl_crystal_size_mid 0.24
_exptl_crystal_size_min 0.11
_refine_diff_density_max 0.335
_refine_diff_density_min -0.171
_refine_diff_density_rms 0.037
_refine_ls_extinction_method none
_refine_ls_goodness_of_fit_ref 1.063
_refine_ls_hydrogen_treatment constr
_refine_ls_matrix_type full
_refine_ls_number_parameters 168
_refine_ls_number_reflns 2327
_refine_ls_number_restraints 0
_refine_ls_restrained_S_all 1.063
_refine_ls_R_factor_all 0.0333
_refine_ls_R_factor_gt 0.0297
_refine_ls_shift/su_max 0.000
_refine_ls_shift/su_mean 0.000
_refine_ls_structure_factor_coef Fsqd
_refine_ls_weighting_details 'w=1/[\s^2^(Fo^2^)+(0.0343P)^2^+0.2528P] where P=(Fo^2^+2Fc^2^)/3'
_refine_ls_weighting_scheme calc
_refine_ls_wR_factor_gt 0.0739
_refine_ls_wR_factor_ref 0.0763
_reflns_Friedel_coverage 0.000
_reflns_number_gt 2121
_reflns_number_total 2327
_reflns_threshold_expression 'I > 2\s(I)'
_cod_data_source_file ol5b01427_si_002.cif
_cod_data_source_block JR2103A_0m
_cod_depositor_comments 'Adding full bibliography for 1520305--1520319.cif.'
_cod_database_code 1520313
_shelx_shelxl_version_number 2014/7
_shelx_space_group_comment
; 
The symmetry employed for this shelxl refinement is uniquely defined 
by the following loop, which should always be used as a source of 
symmetry information in preference to the above space-group names. 
They are only intended as comments. 
;
_shelx_estimated_absorpt_t_min 0.971
_shelx_estimated_absorpt_t_max 0.987

loop_
_space_group_symop_operation_xyz
'x, y, z'
'-x, -y, -z'

loop_
_atom_site_label
_atom_site_type_symbol
_atom_site_fract_x
_atom_site_fract_y
_atom_site_fract_z
_atom_site_U_iso_or_equiv
_atom_site_adp_type
_atom_site_occupancy
_atom_site_site_symmetry_order
_atom_site_calc_flag
_atom_site_refinement_flags_posn
_atom_site_refinement_flags_adp
_atom_site_refinement_flags_occupancy
_atom_site_disorder_assembly
_atom_site_disorder_group
F1 F 0.82666(10) 0.13470(9) 0.15736(6) 0.02496(19) Uani 1 1 d . . . . .
O1 O 0.48417(12) 0.22648(10) 0.20483(6) 0.01590(19) Uani 1 1 d . . . . .
N1 N 0.49448(14) 0.68117(13) 0.22259(8) 0.0165(2) Uani 1 1 d . . . . .
C1 C 0.1637(2) 0.2004(2) 0.49679(12) 0.0336(3) Uani 1 1 d . . . . .
H1A H 0.0972 0.3120 0.5229 0.040 Uiso 1 1 calc R U . . .
H1B H 0.1166 0.0953 0.5213 0.040 Uiso 1 1 calc R U . . .
B1 B 0.6526(2) 0.24686(18) 0.12933(11) 0.0173(3) Uani 1 1 d . . . . .
F2 F 0.62542(11) 0.23400(10) 0.02203(6) 0.02393(19) Uani 1 1 d . . . . .
O2 O 0.04957(13) 0.51875(12) 0.29194(7) 0.0238(2) Uani 1 1 d . . . . .
C2 C 0.3206(2) 0.19133(17) 0.42678(10) 0.0220(3) Uani 1 1 d . . . . .
H2 H 0.3831 0.0775 0.4025 0.026 Uiso 1 1 calc R U . . .
O3 O 0.66358(12) 0.44280(11) 0.13914(7) 0.01686(19) Uani 1 1 d . . . . .
C3 C 0.40844(18) 0.34815(16) 0.38228(9) 0.0184(3) Uani 1 1 d . . . . .
H3 H 0.3311 0.4570 0.4172 0.022 Uiso 1 1 calc R U . . .
O4 O 0.33665(12) 0.75019(11) 0.29601(7) 0.0189(2) Uani 1 1 d . . . . .
C4 C 0.39526(17) 0.38250(15) 0.25728(9) 0.0148(2) Uani 1 1 d . . . . .
C5 C 0.17873(17) 0.44970(15) 0.22689(10) 0.0164(3) Uani 1 1 d . . . . .
C6 C 0.14417(18) 0.42327(19) 0.11347(10) 0.0229(3) Uani 1 1 d . . . . .
H6A H 0.0190 0.5026 0.0937 0.034 Uiso 1 1 calc R U . . .
H6B H 0.1386 0.2982 0.1102 0.034 Uiso 1 1 calc R U . . .
H6C H 0.2523 0.4517 0.0622 0.034 Uiso 1 1 calc R U . . .
C7 C 0.6239(2) 0.31246(18) 0.40974(11) 0.0254(3) Uani 1 1 d . . . . .
H7A H 0.7038 0.2126 0.3706 0.038 Uiso 1 1 calc R U . . .
H7B H 0.6302 0.2817 0.4886 0.038 Uiso 1 1 calc R U . . .
H7C H 0.6752 0.4203 0.3874 0.038 Uiso 1 1 calc R U . . .
C8 C 0.51898(17) 0.51438(15) 0.20460(9) 0.0145(2) Uani 1 1 d . . . . .
C9 C 0.62971(19) 0.79662(17) 0.18050(11) 0.0230(3) Uani 1 1 d . . . . .
H9A H 0.5707 0.8842 0.1226 0.035 Uiso 0.53(4) 1 calc R U P A 1
H9B H 0.7546 0.7232 0.1508 0.035 Uiso 0.53(4) 1 calc R U P A 1
H9C H 0.6545 0.8598 0.2399 0.035 Uiso 0.53(4) 1 calc R U P A 1
H9D H 0.6247 0.8230 0.1012 0.035 Uiso 0.47(4) 1 calc R U P A 2
H9E H 0.7644 0.7353 0.1965 0.035 Uiso 0.47(4) 1 calc R U P A 2
H9F H 0.5906 0.9089 0.2155 0.035 Uiso 0.47(4) 1 calc R U P A 2
C10 C 0.19149(19) 0.88624(17) 0.23897(11) 0.0224(3) Uani 1 1 d . . . . .
H10A H 0.2461 0.9916 0.2146 0.034 Uiso 1 1 calc R U . . .
H10B H 0.0721 0.9208 0.2885 0.034 Uiso 1 1 calc R U . . .
H10C H 0.1584 0.8380 0.1754 0.034 Uiso 1 1 calc R U . . .

loop_
_atom_site_aniso_label
_atom_site_aniso_U_11
_atom_site_aniso_U_22
_atom_site_aniso_U_33
_atom_site_aniso_U_23
_atom_site_aniso_U_13
_atom_site_aniso_U_12
F1 0.0179(4) 0.0166(4) 0.0376(4) -0.0013(3) -0.0024(3) 0.0009(3)
O1 0.0188(4) 0.0110(4) 0.0178(4) -0.0030(3) 0.0001(3) -0.0032(3)
N1 0.0166(5) 0.0123(5) 0.0197(5) -0.0016(4) -0.0004(4) -0.0018(4)
C1 0.0408(8) 0.0252(7) 0.0318(8) 0.0021(6) 0.0065(6) -0.0084(6)
B1 0.0177(7) 0.0122(6) 0.0214(7) -0.0028(5) -0.0003(5) -0.0025(5)
F2 0.0278(4) 0.0255(4) 0.0192(4) -0.0066(3) 0.0024(3) -0.0074(3)
O2 0.0188(4) 0.0244(5) 0.0258(5) -0.0040(4) 0.0020(4) -0.0014(4)
C2 0.0317(7) 0.0165(6) 0.0167(6) 0.0007(5) -0.0039(5) -0.0037(5)
O3 0.0152(4) 0.0134(4) 0.0210(4) -0.0014(3) 0.0005(3) -0.0023(3)
C3 0.0244(6) 0.0153(6) 0.0148(6) -0.0014(4) -0.0023(5) -0.0028(5)
O4 0.0217(4) 0.0145(4) 0.0175(4) -0.0023(3) 0.0007(3) 0.0008(3)
C4 0.0177(6) 0.0100(5) 0.0162(6) -0.0016(4) -0.0007(4) -0.0024(4)
C5 0.0174(6) 0.0123(6) 0.0195(6) 0.0022(4) -0.0001(5) -0.0057(5)
C6 0.0174(6) 0.0310(7) 0.0201(6) 0.0007(5) -0.0037(5) -0.0057(5)
C7 0.0303(7) 0.0257(7) 0.0202(6) 0.0014(5) -0.0086(5) -0.0052(6)
C8 0.0146(5) 0.0144(6) 0.0142(5) 0.0005(4) -0.0055(4) -0.0013(4)
C9 0.0207(6) 0.0147(6) 0.0343(7) -0.0022(5) -0.0011(5) -0.0062(5)
C10 0.0212(6) 0.0154(6) 0.0264(7) 0.0000(5) -0.0010(5) 0.0026(5)

loop_
_atom_type_symbol
_atom_type_description
_atom_type_scat_dispersion_real
_atom_type_scat_dispersion_imag
_atom_type_scat_source
C C 0.0033 0.0016 'International Tables Vol C Tables 4.2.6.8 and 6.1.1.4'
H H 0.0000 0.0000 'International Tables Vol C Tables 4.2.6.8 and 6.1.1.4'
B B 0.0013 0.0007 'International Tables Vol C Tables 4.2.6.8 and 6.1.1.4'
N N 0.0061 0.0033 'International Tables Vol C Tables 4.2.6.8 and 6.1.1.4'
O O 0.0106 0.0060 'International Tables Vol C Tables 4.2.6.8 and 6.1.1.4'
F F 0.0171 0.0103 'International Tables Vol C Tables 4.2.6.8 and 6.1.1.4'

loop_
_geom_angle_atom_site_label_1
_geom_angle_atom_site_label_2
_geom_angle_atom_site_label_3
_geom_angle
C4 O1 B1 113.23(9)
C8 N1 O4 117.09(10)
C8 N1 C9 125.30(10)
O4 N1 C9 117.33(9)
C2 C1 H1A 120.0
C2 C1 H1B 120.0
H1A C1 H1B 120.0
F1 B1 F2 110.30(10)
F1 B1 O1 113.81(10)
F2 B1 O1 113.40(10)
F1 B1 O3 108.67(10)
F2 B1 O3 107.62(10)
O1 B1 O3 102.48(9)
C1 C2 C3 124.75(12)
C1 C2 H2 117.6
C3 C2 H2 117.6
C8 O3 B1 109.00(9)
C2 C3 C7 110.17(10)
C2 C3 C4 109.76(10)
C7 C3 C4 110.78(10)
C2 C3 H3 108.7
C7 C3 H3 108.7
C4 C3 H3 108.7
N1 O4 C10 109.92(8)
O1 C4 C8 102.11(9)
O1 C4 C3 111.18(9)
C8 C4 C3 111.76(9)
O1 C4 C5 109.01(9)
C8 C4 C5 109.92(9)
C3 C4 C5 112.37(9)
O2 C5 C6 123.29(11)
O2 C5 C4 121.03(11)
C6 C5 C4 115.68(10)
C5 C6 H6A 109.5
C5 C6 H6B 109.5
H6A C6 H6B 109.5
C5 C6 H6C 109.5
H6A C6 H6C 109.5
H6B C6 H6C 109.5
C3 C7 H7A 109.5
C3 C7 H7B 109.5
H7A C7 H7B 109.5
C3 C7 H7C 109.5
H7A C7 H7C 109.5
H7B C7 H7C 109.5
O3 C8 N1 119.85(11)
O3 C8 C4 113.00(10)
N1 C8 C4 127.11(10)
N1 C9 H9A 109.5
N1 C9 H9B 109.5
H9A C9 H9B 109.5
N1 C9 H9C 109.5
H9A C9 H9C 109.5
H9B C9 H9C 109.5
N1 C9 H9D 109.5
N1 C9 H9E 109.5
H9D C9 H9E 109.5
N1 C9 H9F 109.5
H9D C9 H9F 109.5
H9E C9 H9F 109.5
O4 C10 H10A 109.5
O4 C10 H10B 109.5
H10A C10 H10B 109.5
O4 C10 H10C 109.5
H10A C10 H10C 109.5
H10B C10 H10C 109.5

loop_
_geom_bond_atom_site_label_1
_geom_bond_atom_site_label_2
_geom_bond_distance
F1 B1 1.3703(15)
O1 C4 1.4110(13)
O1 B1 1.4460(16)
N1 C8 1.2983(15)
N1 O4 1.3912(12)
N1 C9 1.4623(16)
C1 C2 1.312(2)
C1 H1A 0.9500
C1 H1B 0.9500
B1 F2 1.3798(16)
B1 O3 1.5498(15)
O2 C5 1.2064(15)
C2 C3 1.5040(17)
C2 H2 0.9500
O3 C8 1.2800(14)
C3 C7 1.5379(18)
C3 C4 1.5466(16)
C3 H3 1.0000
O4 C10 1.4535(15)
C4 C8 1.5304(16)
C4 C5 1.5553(16)
C5 C6 1.4949(17)
C6 H6A 0.9800
C6 H6B 0.9800
C6 H6C 0.9800
C7 H7A 0.9800
C7 H7B 0.9800
C7 H7C 0.9800
C9 H9A 0.9800
C9 H9B 0.9800
C9 H9C 0.9800
C9 H9D 0.9800
C9 H9E 0.9800
C9 H9F 0.9800
C10 H10A 0.9800
C10 H10B 0.9800
C10 H10C 0.9800

loop_
_geom_torsion_atom_site_label_1
_geom_torsion_atom_site_label_2
_geom_torsion_atom_site_label_3
_geom_torsion_atom_site_label_4
_geom_torsion
C4 O1 B1 F1 117.14(11)
C4 O1 B1 F2 -115.69(11)
C4 O1 B1 O3 0.01(12)
F1 B1 O3 C8 -123.52(10)
F2 B1 O3 C8 117.03(10)
O1 B1 O3 C8 -2.77(12)
C1 C2 C3 C7 121.29(15)
C1 C2 C3 C4 -116.46(14)
C8 N1 O4 C10 -113.44(11)
C9 N1 O4 C10 72.39(12)
B1 O1 C4 C8 2.23(12)
B1 O1 C4 C3 -117.09(11)
B1 O1 C4 C5 118.50(10)
C2 C3 C4 O1 -54.99(13)
C7 C3 C4 O1 66.90(12)
C2 C3 C4 C8 -168.37(10)
C7 C3 C4 C8 -46.48(13)
C2 C3 C4 C5 67.50(12)
C7 C3 C4 C5 -170.61(10)
O1 C4 C5 O2 145.26(11)
C8 C4 C5 O2 -103.59(12)
C3 C4 C5 O2 21.56(15)
O1 C4 C5 C6 -34.93(13)
C8 C4 C5 C6 76.22(12)
C3 C4 C5 C6 -158.64(10)
B1 O3 C8 N1 -177.75(10)
B1 O3 C8 C4 4.39(12)
O4 N1 C8 O3 -178.90(9)
C9 N1 C8 O3 -5.25(17)
O4 N1 C8 C4 -1.38(16)
C9 N1 C8 C4 172.27(11)
O1 C4 C8 O3 -4.24(12)
C3 C4 C8 O3 114.67(11)
C5 C4 C8 O3 -119.84(10)
O1 C4 C8 N1 178.09(11)
C3 C4 C8 N1 -63.00(15)
C5 C4 C8 N1 62.49(15)
